data_4083732
loop_
_publ_author_name
'Chen, Fang-Fang'
'Wei, Hui-Bo'
'Bian, Zu-Qiang'
'Liu, Zhi-Wei'
'Ma, En'
'Chen, Zhong-Ning'
'Huang, Chun-Hui'

_publ_section_title
;
 Sensitized Near-Infrared Emission from IrIII-LnIII(Ln = Nd, Yb, Er)
 Bimetallic Complexes with a (N&#x2227;O)(N&#x2227;O) Bridging Ligand
;
_journal_name_full Organometallics
_journal_page_first 140625135042003
_journal_paper_doi 10.1021/om401110k
_journal_year 2014
_chemical_formula_moiety 'C26.75 H29 Br Ir N8 O3.75'
_chemical_formula_sum 'C26.75 H29 Br Ir N8 O3.75'
_chemical_formula_weight 794.69
_chemical_name_common Ir-pdt-bpmc
_chemical_name_systematic
; 
 ? 
;
_space_group_IT_number 14
_symmetry_cell_setting monoclinic
_symmetry_space_group_name_Hall '-P 2yn'
_symmetry_space_group_name_H-M 'P 1 21/n 1'
_atom_sites_solution_hydrogens geom
_atom_sites_solution_primary direct
_atom_sites_solution_secondary difmap
_audit_creation_method SHELXL-97
_cell_angle_alpha 90.00
_cell_angle_beta 90.59(3)
_cell_angle_gamma 90.00
_cell_formula_units_Z 4
_cell_length_a 12.201(2)
_cell_length_b 17.707(4)
_cell_length_c 13.076(3)
_cell_measurement_reflns_used 6917
_cell_measurement_temperature 113(2)
_cell_measurement_theta_max 27.845
_cell_measurement_theta_min 1.557
_cell_volume 2824.8(10)
_computing_cell_refinement crystalclear
_computing_data_collection crystalclear
_computing_data_reduction crystalclear
_computing_molecular_graphics 'Bruker SHELXTL'
_computing_publication_material 'Bruker SHELXTL'
_computing_structure_refinement 'SHELXL-97 (Sheldrick, 1997)'
_computing_structure_solution 'SHELXS-97 (Sheldrick, 1990)'
_diffrn_ambient_temperature 113(2)
_diffrn_measured_fraction_theta_full 0.995
_diffrn_measured_fraction_theta_max 0.995
_diffrn_measurement_device_type 'rigaku saturn'
_diffrn_measurement_method '\w scans'
_diffrn_radiation_monochromator confocal
_diffrn_radiation_source 'rotating anode'
_diffrn_radiation_type MoK\a
_diffrn_radiation_wavelength 0.71073
_diffrn_reflns_av_R_equivalents 0.0480
_diffrn_reflns_av_sigmaI/netI 0.0482
_diffrn_reflns_limit_h_max 14
_diffrn_reflns_limit_h_min -13
_diffrn_reflns_limit_k_max 21
_diffrn_reflns_limit_k_min -20
_diffrn_reflns_limit_l_max 15
_diffrn_reflns_limit_l_min -15
_diffrn_reflns_number 16652
_diffrn_reflns_theta_full 25.02
_diffrn_reflns_theta_max 25.02
_diffrn_reflns_theta_min 1.94
_diffrn_standards_decay_% 0
_diffrn_standards_interval_count 0
_diffrn_standards_interval_time 0
_diffrn_standards_number 0
_exptl_absorpt_coefficient_mu 6.189
_exptl_absorpt_correction_T_max 0.7899
_exptl_absorpt_correction_T_min 0.3708
_exptl_absorpt_correction_type multi-scan
_exptl_absorpt_process_details crystalclear
_exptl_crystal_colour 'dark orange'
_exptl_crystal_density_diffrn 1.869
_exptl_crystal_density_method 'not measured'
_exptl_crystal_description block
_exptl_crystal_F_000 1550
_exptl_crystal_size_max 0.20
_exptl_crystal_size_mid 0.06
_exptl_crystal_size_min 0.04
_refine_diff_density_max 0.909
_refine_diff_density_min -2.288
_refine_diff_density_rms 0.160
_refine_ls_extinction_method none
_refine_ls_goodness_of_fit_ref 0.990
_refine_ls_hydrogen_treatment constr
_refine_ls_matrix_type full
_refine_ls_number_parameters 410
_refine_ls_number_reflns 4971
_refine_ls_number_restraints 100
_refine_ls_restrained_S_all 0.985
_refine_ls_R_factor_all 0.0377
_refine_ls_R_factor_gt 0.0323
_refine_ls_shift/su_max 0.002
_refine_ls_shift/su_mean 0.000
_refine_ls_structure_factor_coef Fsqd
_refine_ls_weighting_details 'calc w=1/[\s^2^(Fo^2^)+(0.0513P)^2^+0.0000P] where P=(Fo^2^+2Fc^2^)/3'
_refine_ls_weighting_scheme calc
_refine_ls_wR_factor_gt 0.0792
_refine_ls_wR_factor_ref 0.0814
_reflns_number_gt 4209
_reflns_number_total 4971
_reflns_threshold_expression >2sigma(I)
_cod_data_source_file om401110k_si_002.cif
_cod_data_source_block Ir
_cod_depositor_comments
;
The following automatic conversions were performed:

'_symmetry_cell_setting' value 'Monoclinic' changed to 'monoclinic'
according to
/usr/data/users/saulius/crontab/automatic-downloads/rss-feeds/ACS/lib/dictionaries/cif_core.dic
dictionary named 'cif_core.dic' version 2.4.2 from
2011-04-26.

'_exptl_absorpt_correction_type' value 'MULTI-SCAN'
changed to 'multi-scan' according to
/usr/data/users/saulius/crontab/automatic-downloads/rss-feeds/ACS/lib/dictionaries/cif_core.dic
dictionary named 'cif_core.dic' version 2.4.2 from
2011-04-26.

'_refine_ls_hydrogen_treatment' value 'CONSTR' changed
to 'constr' according to
/usr/data/users/saulius/crontab/automatic-downloads/rss-feeds/ACS/lib/dictionaries/cif_core.dic
dictionary named 'cif_core.dic' version 2.4.2 from 2011-04-26.

Automatic conversion script
Id: cif_fix_values 2281 2013-09-26 08:29:07Z andrius 
;
_cod_original_sg_symbol_H-M P2(1)/n
_cod_database_code 4083732

loop_
_symmetry_equiv_pos_as_xyz
'x, y, z'
'-x+1/2, y+1/2, -z+1/2'
'-x, -y, -z'
'x-1/2, -y-1/2, z-1/2'

loop_
_atom_site_label
_atom_site_type_symbol
_atom_site_fract_x
_atom_site_fract_y
_atom_site_fract_z
_atom_site_U_iso_or_equiv
_atom_site_adp_type
_atom_site_occupancy
_atom_site_symmetry_multiplicity
_atom_site_calc_flag
_atom_site_refinement_flags
_atom_site_disorder_assembly
_atom_site_disorder_group
Ir1 Ir 0.902668(15) 0.687243(9) 0.142726(13) 0.01026(9) Uani 1 1 d . . .
Br1 Br 0.83067(5) 0.81393(3) 0.55504(5) 0.03078(16) Uani 1 1 d . . .
O1 O 0.7703(3) 0.60534(18) 0.1351(2) 0.0167(8) Uani 1 1 d . . .
O2 O 0.6241(3) 0.5639(2) 0.2177(3) 0.0269(9) Uani 1 1 d . . .
N1 N 0.7993(3) 0.8974(2) 0.0679(3) 0.0178(10) Uani 1 1 d . . .
N2 N 0.7022(3) 0.8669(2) 0.0363(3) 0.0219(10) Uani 1 1 d . . .
N3 N 0.8151(3) 0.7773(2) 0.0936(3) 0.0159(9) Uani 1 1 d . . .
N4 N 1.1332(3) 0.5221(2) 0.1345(3) 0.0150(9) Uani 1 1 d . . .
N5 N 1.1168(3) 0.5109(2) 0.2374(3) 0.0165(9) Uani 1 1 d . . .
N6 N 1.0066(3) 0.6005(2) 0.1781(3) 0.0138(9) Uani 1 1 d . . .
N7 N 0.8236(3) 0.7004(2) 0.2853(3) 0.0134(9) Uani 1 1 d . . .
N8 N 0.6687(3) 0.6594(2) 0.3768(3) 0.0158(9) Uani 1 1 d . . .
C1 C 1.0116(4) 0.7689(3) 0.1672(4) 0.0142(11) Uani 1 1 d . . .
C2 C 1.1159(4) 0.7632(3) 0.2106(4) 0.0169(11) Uani 1 1 d . . .
H2 H 1.1405 0.7163 0.2331 0.020 Uiso 1 1 calc R . .
C3 C 1.1838(5) 0.8246(3) 0.2213(4) 0.0237(13) Uani 1 1 d . . .
H3 H 1.2529 0.8184 0.2507 0.028 Uiso 1 1 calc R . .
C4 C 1.1511(5) 0.8949(3) 0.1892(4) 0.0265(13) Uani 1 1 d . . .
H4 H 1.1991 0.9356 0.1934 0.032 Uiso 1 1 calc R . .
C5 C 1.0470(4) 0.9046(3) 0.1509(4) 0.0208(12) Uani 1 1 d . . .
H5 H 1.0224 0.9525 0.1324 0.025 Uiso 1 1 calc R . .
C6 C 0.9793(4) 0.8430(3) 0.1401(4) 0.0153(11) Uani 1 1 d . . .
C7 C 0.8680(4) 0.8440(3) 0.1017(4) 0.0123(10) Uani 1 1 d . . .
C8 C 0.7147(4) 0.7945(3) 0.0530(4) 0.0188(12) Uani 1 1 d . . .
C9 C 0.6286(4) 0.7371(3) 0.0277(5) 0.0360(16) Uani 1 1 d . . .
H9A H 0.5977 0.7180 0.0897 0.054 Uiso 1 1 calc R . .
H9B H 0.6608 0.6963 -0.0099 0.054 Uiso 1 1 calc R . .
H9C H 0.5719 0.7603 -0.0131 0.054 Uiso 1 1 calc R . .
C10 C 0.8178(5) 0.9789(3) 0.0588(4) 0.0273(13) Uani 1 1 d . . .
H10A H 0.8382 0.9991 0.1245 0.041 Uiso 1 1 calc R . .
H10B H 0.7517 1.0029 0.0351 0.041 Uiso 1 1 calc R . .
H10C H 0.8755 0.9880 0.0111 0.041 Uiso 1 1 calc R . .
C11 C 0.9693(4) 0.6674(3) 0.0046(4) 0.0147(11) Uani 1 1 d . . .
C12 C 0.9466(4) 0.7046(3) -0.0867(4) 0.0197(12) Uani 1 1 d . . .
H12 H 0.8956 0.7436 -0.0874 0.024 Uiso 1 1 calc R . .
C13 C 0.9981(5) 0.6847(3) -0.1765(4) 0.0209(12) Uani 1 1 d . . .
H13 H 0.9807 0.7118 -0.2354 0.025 Uiso 1 1 d R . .
C14 C 1.0752(4) 0.6288(3) -0.1785(4) 0.0232(12) Uani 1 1 d . . .
H14 H 1.1097 0.6167 -0.2394 0.028 Uiso 1 1 calc R . .
C15 C 1.1017(4) 0.5906(3) -0.0898(4) 0.0182(11) Uani 1 1 d . . .
H15 H 1.1537 0.5522 -0.0903 0.022 Uiso 1 1 calc R . .
C16 C 1.0495(4) 0.6102(3) 0.0001(4) 0.0150(11) Uani 1 1 d . . .
C17 C 1.0664(4) 0.5759(3) 0.0996(4) 0.0133(11) Uani 1 1 d . . .
C18 C 1.0402(4) 0.5591(3) 0.2596(4) 0.0151(10) Uani 1 1 d . . .
C19 C 0.9950(4) 0.5651(3) 0.3641(4) 0.0237(12) Uani 1 1 d . . .
H19A H 1.0308 0.5291 0.4080 0.036 Uiso 1 1 calc R . .
H19B H 0.9178 0.5549 0.3619 0.036 Uiso 1 1 calc R . .
H19C H 1.0072 0.6151 0.3901 0.036 Uiso 1 1 calc R . .
C20 C 1.2144(4) 0.4782(3) 0.0805(4) 0.0262(13) Uani 1 1 d . . .
H20A H 1.1799 0.4521 0.0245 0.039 Uiso 1 1 calc R . .
H20B H 1.2470 0.4421 0.1264 0.039 Uiso 1 1 calc R . .
H20C H 1.2702 0.5112 0.0549 0.039 Uiso 1 1 calc R . .
C21 C 0.7057(4) 0.6043(3) 0.2082(4) 0.0165(11) Uani 1 1 d . . .
C22 C 0.7330(4) 0.6581(2) 0.2961(4) 0.0115(10) Uani 1 1 d . . .
C23 C 0.8501(4) 0.7482(2) 0.3605(3) 0.0125(10) Uani 1 1 d . . .
H23 H 0.9109 0.7795 0.3543 0.015 Uiso 1 1 calc R . .
C24 C 0.7880(4) 0.7510(3) 0.4463(4) 0.0140(11) Uani 1 1 d . . .
C25 C 0.6956(4) 0.7057(3) 0.4529(4) 0.0168(11) Uani 1 1 d . . .
H25 H 0.6523 0.7078 0.5109 0.020 Uiso 1 1 calc R . .
O3 O 0.9483(3) 0.9031(2) 0.8850(3) 0.0129(10) Uani 0.75 1 d PDU A 1
C26 C 0.8746(8) 0.8962(4) 0.8027(6) 0.0193(19) Uani 0.75 1 d PDU A 1
O3' O 0.9053(15) 0.9168(10) 0.7182(14) 0.049(4) Uani 0.25 1 d PDU B 2
C26' C 0.867(3) 0.8696(15) 0.796(2) 0.029(6) Uani 0.25 1 d PDU B 2
O4 O 0.8944(7) 0.9311(5) 0.3823(7) 0.052(2) Uani 0.50 1 d PDU C 3
C27 C 1.0024(9) 0.9326(8) 0.4150(12) 0.055(3) Uani 0.50 1 d PDU C 3
O4' O 1.0272(15) 1.0280(10) 0.4204(14) 0.055(4) Uani 0.25 1 d PDU . 4
C27' C 0.994(3) 0.9719(15) 0.488(2) 0.064(5) Uani 0.25 1 d PDU . 4

loop_
_atom_site_aniso_label
_atom_site_aniso_U_11
_atom_site_aniso_U_22
_atom_site_aniso_U_33
_atom_site_aniso_U_23
_atom_site_aniso_U_13
_atom_site_aniso_U_12
Ir1 0.00713(13) 0.01540(12) 0.00835(13) 0.00009(7) 0.00450(8) -0.00181(7)
Br1 0.0160(3) 0.0454(4) 0.0310(4) -0.0253(3) 0.0030(3) 0.0000(2)
O1 0.0123(19) 0.0225(18) 0.015(2) -0.0022(14) 0.0063(15) -0.0015(15)
O2 0.021(2) 0.039(2) 0.021(2) -0.0103(17) 0.0109(16) -0.0213(18)
N1 0.017(2) 0.018(2) 0.019(2) -0.0004(17) 0.0083(19) 0.0051(19)
N2 0.014(2) 0.028(2) 0.024(3) 0.0045(19) 0.004(2) 0.006(2)
N3 0.010(2) 0.024(2) 0.014(2) -0.0009(18) 0.0027(18) -0.0034(19)
N4 0.011(2) 0.021(2) 0.013(2) -0.0040(17) 0.0046(17) 0.0029(18)
N5 0.017(2) 0.020(2) 0.013(2) 0.0012(17) 0.0055(18) 0.0045(19)
N6 0.012(2) 0.020(2) 0.010(2) -0.0007(17) -0.0011(17) -0.0019(18)
N7 0.013(2) 0.015(2) 0.012(2) -0.0005(16) 0.0051(18) 0.0007(17)
N8 0.012(2) 0.023(2) 0.013(2) -0.0007(17) 0.0071(18) -0.0033(19)
C1 0.012(3) 0.021(3) 0.009(3) 0.002(2) 0.008(2) 0.000(2)
C2 0.016(3) 0.024(3) 0.010(3) 0.003(2) 0.002(2) -0.002(2)
C3 0.014(3) 0.035(3) 0.022(3) -0.003(2) -0.004(2) -0.006(2)
C4 0.031(3) 0.024(3) 0.025(3) -0.004(2) -0.004(3) -0.019(3)
C5 0.025(3) 0.021(3) 0.016(3) 0.002(2) 0.002(2) -0.005(2)
C6 0.021(3) 0.018(2) 0.008(3) -0.0011(19) 0.005(2) -0.003(2)
C7 0.010(3) 0.016(2) 0.012(3) -0.001(2) 0.007(2) -0.002(2)
C8 0.006(3) 0.026(3) 0.025(3) 0.003(2) 0.002(2) -0.001(2)
C9 0.019(3) 0.041(3) 0.048(4) 0.013(3) -0.008(3) -0.003(3)
C10 0.029(3) 0.019(3) 0.034(4) 0.001(2) 0.007(3) 0.010(2)
C11 0.012(3) 0.020(2) 0.012(3) -0.001(2) 0.003(2) -0.006(2)
C12 0.014(3) 0.028(3) 0.018(3) 0.000(2) 0.001(2) -0.003(2)
C13 0.018(3) 0.032(3) 0.012(3) 0.003(2) 0.002(2) -0.003(2)
C14 0.022(3) 0.040(3) 0.008(3) -0.005(2) 0.009(2) 0.001(3)
C15 0.017(3) 0.026(3) 0.012(3) -0.003(2) 0.005(2) 0.001(2)
C16 0.017(3) 0.021(3) 0.007(3) 0.0005(19) 0.000(2) -0.005(2)
C17 0.009(3) 0.020(3) 0.011(3) -0.0011(19) 0.004(2) -0.006(2)
C18 0.015(3) 0.018(2) 0.012(3) -0.001(2) 0.001(2) -0.003(2)
C19 0.025(3) 0.032(3) 0.014(3) 0.004(2) 0.005(2) 0.006(3)
C20 0.024(3) 0.026(3) 0.029(3) -0.003(2) 0.008(2) 0.009(3)
C21 0.017(3) 0.021(3) 0.011(3) -0.003(2) 0.003(2) 0.002(2)
C22 0.006(3) 0.013(2) 0.016(3) 0.0002(19) 0.002(2) 0.000(2)
C23 0.009(3) 0.016(2) 0.012(3) -0.0002(19) 0.001(2) -0.003(2)
C24 0.012(3) 0.018(2) 0.012(3) -0.0069(19) 0.000(2) 0.003(2)
C25 0.013(3) 0.029(3) 0.008(3) -0.004(2) 0.006(2) 0.001(2)
O3 0.011(2) 0.019(2) 0.009(2) -0.0012(17) 0.0040(18) 0.0047(18)
C26 0.027(4) 0.011(4) 0.019(4) 0.000(3) -0.002(3) -0.006(3)
O3' 0.044(7) 0.055(7) 0.048(7) 0.001(6) -0.007(6) -0.005(6)
C26' 0.029(8) 0.036(9) 0.024(8) 0.006(7) -0.004(7) 0.001(7)
O4 0.044(5) 0.049(5) 0.062(6) 0.024(4) -0.004(4) -0.010(4)
C27 0.041(6) 0.054(6) 0.072(7) 0.027(6) 0.007(6) 0.003(6)
O4' 0.052(7) 0.056(7) 0.055(8) 0.004(6) -0.017(7) 0.001(6)
C27' 0.059(8) 0.065(8) 0.070(8) 0.008(7) -0.001(7) -0.004(7)

loop_
_atom_type_symbol
_atom_type_description
_atom_type_scat_dispersion_real
_atom_type_scat_dispersion_imag
_atom_type_scat_source
C C 0.0033 0.0016 'International Tables Vol C Tables 4.2.6.8 and 6.1.1.4'
H H 0.0000 0.0000 'International Tables Vol C Tables 4.2.6.8 and 6.1.1.4'
N N 0.0061 0.0033 'International Tables Vol C Tables 4.2.6.8 and 6.1.1.4'
O O 0.0106 0.0060 'International Tables Vol C Tables 4.2.6.8 and 6.1.1.4'
Br Br -0.2901 2.4595 'International Tables Vol C Tables 4.2.6.8 and 6.1.1.4'
Ir Ir -1.4442 7.9887 'International Tables Vol C Tables 4.2.6.8 and 6.1.1.4'

loop_
_geom_angle_atom_site_label_1
_geom_angle_atom_site_label_2
_geom_angle_atom_site_label_3
_geom_angle
_geom_angle_site_symmetry_1
_geom_angle_site_symmetry_3
C1 Ir1 C11 89.75(19) . .
C1 Ir1 N3 80.09(18) . .
C11 Ir1 N3 93.96(18) . .
C1 Ir1 N6 95.62(19) . .
C11 Ir1 N6 79.47(18) . .
N3 Ir1 N6 172.23(16) . .
C1 Ir1 N7 95.05(17) . .
C11 Ir1 N7 175.20(16) . .
N3 Ir1 N7 87.06(16) . .
N6 Ir1 N7 99.83(15) . .
C1 Ir1 O1 171.37(16) . .
C11 Ir1 O1 98.58(16) . .
N3 Ir1 O1 96.99(14) . .
N6 Ir1 O1 88.16(14) . .
N7 Ir1 O1 76.63(14) . .
C21 O1 Ir1 116.8(3) . .
C7 N1 N2 111.1(4) . .
C7 N1 C10 128.9(4) . .
N2 N1 C10 120.0(4) . .
C8 N2 N1 103.8(4) . .
C7 N3 C8 105.1(4) . .
C7 N3 Ir1 114.5(3) . .
C8 N3 Ir1 140.4(3) . .
C17 N4 N5 110.1(4) . .
C17 N4 C20 129.5(4) . .
N5 N4 C20 120.4(4) . .
C18 N5 N4 103.6(4) . .
C17 N6 C18 105.3(4) . .
C17 N6 Ir1 114.4(3) . .
C18 N6 Ir1 140.2(3) . .
C23 N7 C22 118.0(4) . .
C23 N7 Ir1 127.4(3) . .
C22 N7 Ir1 114.4(3) . .
C22 N8 C25 117.7(4) . .
C2 C1 C6 114.9(4) . .
C2 C1 Ir1 128.3(4) . .
C6 C1 Ir1 116.8(4) . .
C3 C2 C1 122.1(5) . .
C3 C2 H2 118.9 . .
C1 C2 H2 118.9 . .
C4 C3 C2 121.0(5) . .
C4 C3 H3 119.5 . .
C2 C3 H3 119.5 . .
C3 C4 C5 119.4(5) . .
C3 C4 H4 120.3 . .
C5 C4 H4 120.3 . .
C4 C5 C6 119.4(5) . .
C4 C5 H5 120.3 . .
C6 C5 H5 120.3 . .
C5 C6 C1 123.0(5) . .
C5 C6 C7 126.0(4) . .
C1 C6 C7 110.9(4) . .
N1 C7 N3 107.2(4) . .
N1 C7 C6 135.1(4) . .
N3 C7 C6 117.7(4) . .
N2 C8 N3 112.8(4) . .
N2 C8 C9 123.2(4) . .
N3 C8 C9 124.0(4) . .
C8 C9 H9A 109.5 . .
C8 C9 H9B 109.5 . .
H9A C9 H9B 109.5 . .
C8 C9 H9C 109.5 . .
H9A C9 H9C 109.5 . .
H9B C9 H9C 109.5 . .
N1 C10 H10A 109.5 . .
N1 C10 H10B 109.5 . .
H10A C10 H10B 109.5 . .
N1 C10 H10C 109.5 . .
H10A C10 H10C 109.5 . .
H10B C10 H10C 109.5 . .
C12 C11 C16 115.9(5) . .
C12 C11 Ir1 127.5(4) . .
C16 C11 Ir1 116.6(3) . .
C13 C12 C11 121.4(5) . .
C13 C12 H12 119.3 . .
C11 C12 H12 119.3 . .
C14 C13 C12 121.3(5) . .
C14 C13 H13 120.6 . .
C12 C13 H13 118.1 . .
C13 C14 C15 119.7(5) . .
C13 C14 H14 120.1 . .
C15 C14 H14 120.1 . .
C14 C15 C16 119.0(5) . .
C14 C15 H15 120.5 . .
C16 C15 H15 120.5 . .
C15 C16 C11 122.7(4) . .
C15 C16 C17 126.5(4) . .
C11 C16 C17 110.9(4) . .
N4 C17 N6 107.8(4) . .
N4 C17 C16 133.6(5) . .
N6 C17 C16 118.6(4) . .
N5 C18 N6 113.1(4) . .
N5 C18 C19 121.8(4) . .
N6 C18 C19 125.1(4) . .
C18 C19 H19A 109.5 . .
C18 C19 H19B 109.5 . .
H19A C19 H19B 109.5 . .
C18 C19 H19C 109.5 . .
H19A C19 H19C 109.5 . .
H19B C19 H19C 109.5 . .
N4 C20 H20A 109.5 . .
N4 C20 H20B 109.5 . .
H20A C20 H20B 109.5 . .
N4 C20 H20C 109.5 . .
H20A C20 H20C 109.5 . .
H20B C20 H20C 109.5 . .
O2 C21 O1 127.2(5) . .
O2 C21 C22 117.1(4) . .
O1 C21 C22 115.7(4) . .
N8 C22 N7 124.7(4) . .
N8 C22 C21 119.1(4) . .
N7 C22 C21 116.2(4) . .
N7 C23 C24 119.8(4) . .
N7 C23 H23 120.1 . .
C24 C23 H23 120.1 . .
C23 C24 C25 119.4(4) . .
C23 C24 Br1 119.6(4) . .
C25 C24 Br1 121.0(4) . .
N8 C25 C24 120.3(5) . .
N8 C25 H25 119.8 . .
C24 C25 H25 119.8 . .
C27' O4' C27' 47(3) 3_776 .
C27' C27' O4' 75(3) 3_776 3_776
C27' C27' O4' 58(2) 3_776 .
O4' C27' O4' 133(3) 3_776 .

loop_
_geom_bond_atom_site_label_1
_geom_bond_atom_site_label_2
_geom_bond_distance
_geom_bond_site_symmetry_2
Ir1 C1 1.988(5) .
Ir1 C11 2.019(5) .
Ir1 N3 2.020(4) .
Ir1 N6 2.042(4) .
Ir1 N7 2.121(4) .
Ir1 O1 2.172(3) .
Br1 C24 1.876(4) .
O1 C21 1.245(6) .
O2 C21 1.233(6) .
N1 C7 1.336(6) .
N1 N2 1.362(5) .
N1 C10 1.466(6) .
N2 C8 1.308(6) .
N3 C7 1.350(6) .
N3 C8 1.364(6) .
N4 C17 1.331(6) .
N4 N5 1.376(6) .
N4 C20 1.449(6) .
N5 C18 1.301(6) .
N6 C17 1.339(6) .
N6 C18 1.353(6) .
N7 C23 1.335(6) .
N7 C22 1.344(6) .
N8 C22 1.321(6) .
N8 C25 1.328(6) .
C1 C2 1.392(7) .
C1 C6 1.414(7) .
C2 C3 1.373(7) .
C2 H2 0.9300 .
C3 C4 1.371(7) .
C3 H3 0.9300 .
C4 C5 1.372(7) .
C4 H4 0.9300 .
C5 C6 1.376(6) .
C5 H5 0.9300 .
C6 C7 1.443(7) .
C8 C9 1.497(7) .
C9 H9A 0.9600 .
C9 H9B 0.9600 .
C9 H9C 0.9600 .
C10 H10A 0.9600 .
C10 H10B 0.9600 .
C10 H10C 0.9600 .
C11 C12 1.388(7) .
C11 C16 1.411(7) .
C12 C13 1.383(8) .
C12 H12 0.9300 .
C13 C14 1.366(7) .
C13 H13 0.9300 .
C14 C15 1.378(7) .
C14 H14 0.9300 .
C15 C16 1.387(7) .
C15 H15 0.9300 .
C16 C17 1.449(6) .
C18 C19 1.483(7) .
C19 H19A 0.9600 .
C19 H19B 0.9600 .
C19 H19C 0.9600 .
C20 H20A 0.9600 .
C20 H20B 0.9600 .
C20 H20C 0.9600 .
C21 C22 1.527(6) .
C23 C24 1.361(7) .
C23 H23 0.9300 .
C24 C25 1.386(7) .
C25 H25 0.9300 .
O3 C26 1.401(7) .
O3' C26' 1.400(10) .
O4 C27 1.381(9) .
O4' C27' 1.23(3) 3_776
O4' C27' 1.395(10) .
C27' C27' 1.05(6) 3_776
C27' O4' 1.23(3) 3_776

loop_
_geom_torsion_atom_site_label_1
_geom_torsion_atom_site_label_2
_geom_torsion_atom_site_label_3
_geom_torsion_atom_site_label_4
_geom_torsion
_geom_torsion_site_symmetry_1
_geom_torsion_site_symmetry_4
C1 Ir1 O1 C21 -11.5(12) . .
C11 Ir1 O1 C21 -176.3(4) . .
N3 Ir1 O1 C21 -81.2(4) . .
N6 Ir1 O1 C21 104.7(4) . .
N7 Ir1 O1 C21 4.1(3) . .
C7 N1 N2 C8 0.5(6) . .
C10 N1 N2 C8 178.6(5) . .
C1 Ir1 N3 C7 -0.7(3) . .
C11 Ir1 N3 C7 -89.8(3) . .
N6 Ir1 N3 C7 -57.7(12) . .
N7 Ir1 N3 C7 94.9(3) . .
O1 Ir1 N3 C7 171.0(3) . .
C1 Ir1 N3 C8 179.5(6) . .
C11 Ir1 N3 C8 90.5(6) . .
N6 Ir1 N3 C8 122.6(11) . .
N7 Ir1 N3 C8 -84.8(6) . .
O1 Ir1 N3 C8 -8.7(6) . .
C17 N4 N5 C18 -0.2(5) . .
C20 N4 N5 C18 179.7(4) . .
C1 Ir1 N6 C17 -87.0(3) . .
C11 Ir1 N6 C17 1.7(3) . .
N3 Ir1 N6 C17 -30.9(12) . .
N7 Ir1 N6 C17 176.9(3) . .
O1 Ir1 N6 C17 100.8(3) . .
C1 Ir1 N6 C18 89.6(5) . .
C11 Ir1 N6 C18 178.3(5) . .
N3 Ir1 N6 C18 145.7(10) . .
N7 Ir1 N6 C18 -6.5(5) . .
O1 Ir1 N6 C18 -82.6(5) . .
C1 Ir1 N7 C23 -2.2(4) . .
C11 Ir1 N7 C23 175.6(18) . .
N3 Ir1 N7 C23 -81.9(4) . .
N6 Ir1 N7 C23 94.4(4) . .
O1 Ir1 N7 C23 -179.8(4) . .
C1 Ir1 N7 C22 173.6(3) . .
C11 Ir1 N7 C22 -9(2) . .
N3 Ir1 N7 C22 93.9(3) . .
N6 Ir1 N7 C22 -89.7(3) . .
O1 Ir1 N7 C22 -4.0(3) . .
C11 Ir1 C1 C2 -88.5(5) . .
N3 Ir1 C1 C2 177.4(5) . .
N6 Ir1 C1 C2 -9.1(5) . .
N7 Ir1 C1 C2 91.3(5) . .
O1 Ir1 C1 C2 106.5(11) . .
C11 Ir1 C1 C6 93.4(4) . .
N3 Ir1 C1 C6 -0.7(4) . .
N6 Ir1 C1 C6 172.8(4) . .
N7 Ir1 C1 C6 -86.8(4) . .
O1 Ir1 C1 C6 -71.6(11) . .
C6 C1 C2 C3 -3.1(7) . .
Ir1 C1 C2 C3 178.8(4) . .
C1 C2 C3 C4 0.0(9) . .
C2 C3 C4 C5 3.5(9) . .
C3 C4 C5 C6 -3.6(8) . .
C4 C5 C6 C1 0.3(8) . .
C4 C5 C6 C7 179.7(5) . .
C2 C1 C6 C5 3.0(7) . .
Ir1 C1 C6 C5 -178.7(4) . .
C2 C1 C6 C7 -176.5(4) . .
Ir1 C1 C6 C7 1.9(5) . .
N2 N1 C7 N3 -0.8(5) . .
C10 N1 C7 N3 -178.7(5) . .
N2 N1 C7 C6 177.8(5) . .
C10 N1 C7 C6 -0.1(9) . .
C8 N3 C7 N1 0.7(5) . .
Ir1 N3 C7 N1 -179.1(3) . .
C8 N3 C7 C6 -178.1(4) . .
Ir1 N3 C7 C6 2.1(5) . .
C5 C6 C7 N1 -0.4(9) . .
C1 C6 C7 N1 179.0(5) . .
C5 C6 C7 N3 178.0(5) . .
C1 C6 C7 N3 -2.5(6) . .
N1 N2 C8 N3 0.0(6) . .
N1 N2 C8 C9 -178.7(5) . .
C7 N3 C8 N2 -0.4(6) . .
Ir1 N3 C8 N2 179.3(4) . .
C7 N3 C8 C9 178.2(5) . .
Ir1 N3 C8 C9 -2.0(9) . .
C1 Ir1 C11 C12 -84.5(5) . .
N3 Ir1 C11 C12 -4.5(5) . .
N6 Ir1 C11 C12 179.7(5) . .
N7 Ir1 C11 C12 98(2) . .
O1 Ir1 C11 C12 93.2(4) . .
C1 Ir1 C11 C16 94.4(4) . .
N3 Ir1 C11 C16 174.5(3) . .
N6 Ir1 C11 C16 -1.4(3) . .
N7 Ir1 C11 C16 -83(2) . .
O1 Ir1 C11 C16 -87.9(4) . .
C16 C11 C12 C13 1.5(7) . .
Ir1 C11 C12 C13 -179.5(4) . .
C11 C12 C13 C14 -1.5(8) . .
C12 C13 C14 C15 0.8(8) . .
C13 C14 C15 C16 -0.4(8) . .
C14 C15 C16 C11 0.6(7) . .
C14 C15 C16 C17 179.5(5) . .
C12 C11 C16 C15 -1.1(7) . .
Ir1 C11 C16 C15 179.8(4) . .
C12 C11 C16 C17 179.8(4) . .
Ir1 C11 C16 C17 0.8(5) . .
N5 N4 C17 N6 0.4(5) . .
C20 N4 C17 N6 -179.5(4) . .
N5 N4 C17 C16 179.4(5) . .
C20 N4 C17 C16 -0.5(9) . .
C18 N6 C17 N4 -0.4(5) . .
Ir1 N6 C17 N4 177.3(3) . .
C18 N6 C17 C16 -179.6(4) . .
Ir1 N6 C17 C16 -1.9(5) . .
C15 C16 C17 N4 2.8(9) . .
C11 C16 C17 N4 -178.2(5) . .
C15 C16 C17 N6 -178.2(4) . .
C11 C16 C17 N6 0.8(6) . .
N4 N5 C18 N6 -0.1(5) . .
N4 N5 C18 C19 178.7(4) . .
C17 N6 C18 N5 0.3(5) . .
Ir1 N6 C18 N5 -176.4(4) . .
C17 N6 C18 C19 -178.4(5) . .
Ir1 N6 C18 C19 4.9(8) . .
Ir1 O1 C21 O2 177.9(4) . .
Ir1 O1 C21 C22 -3.4(5) . .
C25 N8 C22 N7 -0.2(7) . .
C25 N8 C22 C21 178.7(4) . .
C23 N7 C22 N8 -1.1(7) . .
Ir1 N7 C22 N8 -177.3(4) . .
C23 N7 C22 C21 180.0(4) . .
Ir1 N7 C22 C21 3.7(5) . .
O2 C21 C22 N8 -0.4(7) . .
O1 C21 C22 N8 -179.2(4) . .
O2 C21 C22 N7 178.6(4) . .
O1 C21 C22 N7 -0.2(6) . .
C22 N7 C23 C24 2.2(6) . .
Ir1 N7 C23 C24 177.9(3) . .
N7 C23 C24 C25 -2.1(7) . .
N7 C23 C24 Br1 176.3(3) . .
C22 N8 C25 C24 0.3(7) . .
C23 C24 C25 N8 0.8(7) . .
Br1 C24 C25 N8 -177.5(4) . .
C27' O4' C27' O4' 0.002(3) 3_776 3_776
